data_7250225
loop_
_publ_author_name
'Hikita, Wataru'
'Iwaki, Masato'
'Watanabe, Mizuki'
'Uematsu, Kazuyoshi'
'Sato, Mineo'
'Toda, Kenji'

_publ_section_title
;
 Novel efficient deep-red emitting phosphor
 SrCa<sub>2</sub>Ga<sub>2</sub>O<sub>6</sub>:Mn<sup>4+</sup> with
 tululite-related structure.
;
_journal_issue 9
_journal_name_full 'RSC advances'
_journal_page_first 7039
_journal_page_last 7049
_journal_paper_doi 10.1039/d5ra00377f
_journal_volume 15
_journal_year 2025
_chemical_absolute_configuration unk
_chemical_formula_sum 'Ca2 Ga1.87 Mn0.13 O6 Sr'
_chemical_formula_weight 401.26
_space_group_IT_number 209
_space_group_name_Hall 'F 4 2 3'
_space_group_name_H-M_alt 'F 4 3 2'
_symmetry_cell_setting cubic
_symmetry_Int_Tables_number 209
_symmetry_space_group_name_Hall 'F 4 2 3'
_symmetry_space_group_name_H-M 'F 4 3 2'
_audit_conform_dict_location ftp://ftp.iucr.org/pub/cif_core.dic
_audit_conform_dict_name cif_core.dic
_audit_conform_dict_version 2.4.5
_audit_creation_date 2022-08-29T20:43:44-00:00
_audit_creation_method 'WinGX routine CIF_UPDATE'
_audit_update_record
;
2024-04-09 deposited with the CCDC.	2025-02-19 downloaded from the CCDC.
;
_cell_angle_alpha 90
_cell_angle_beta 90
_cell_angle_gamma 90
_cell_formula_units_Z 24
_cell_length_a 15.4894(15)
_cell_length_b 15.4894(15)
_cell_length_c 15.4894(15)
_cell_measurement_reflns_used 1992
_cell_measurement_temperature 296(2)
_cell_measurement_theta_max 27.49
_cell_measurement_theta_min 2.28
_cell_measurement_wavelength 0.71073
_cell_volume 3716.2(6)
_computing_cell_refinement 'CrystalClear (Rigaku/MSC Inc., 2006)'
_computing_data_collection 'CrystalClear (Rigaku/MSC Inc., 2006)'
_computing_data_reduction 'CrystalClear (Rigaku/MSC Inc., 2006), SORTAV (Blessing, 1995)'
_computing_molecular_graphics 'Ortep-3 for Windows (Farrugia, 2012)'
_computing_publication_material 'WinGX publication routines (Farrugia, 2012)'
_computing_structure_refinement 'SHELXL-2018/3 (Sheldrick, 2018)'
_diffrn_ambient_temperature 296(2)
_diffrn_detector 'CCD plate'
_diffrn_detector_area_resol_mean 6.849
_diffrn_measured_fraction_theta_full 1
_diffrn_measured_fraction_theta_max 1
_diffrn_measurement_device_type 'Rigaku XtaLAB mini'
_diffrn_measurement_method \w
_diffrn_radiation_monochromator graphite
_diffrn_radiation_probe x-ray
_diffrn_radiation_type MoK\a
_diffrn_radiation_wavelength 0.71073
_diffrn_reflns_av_R_equivalents 0.056
_diffrn_reflns_av_unetI/netI 0.02
_diffrn_reflns_Laue_measured_fraction_full 1
_diffrn_reflns_Laue_measured_fraction_max 1
_diffrn_reflns_limit_h_max 19
_diffrn_reflns_limit_h_min -20
_diffrn_reflns_limit_k_max 18
_diffrn_reflns_limit_k_min -20
_diffrn_reflns_limit_l_max 20
_diffrn_reflns_limit_l_min -20
_diffrn_reflns_number 6448
_diffrn_reflns_point_group_measured_fraction_full 1
_diffrn_reflns_point_group_measured_fraction_max 1
_diffrn_reflns_theta_full 25.242
_diffrn_reflns_theta_max 27.461
_diffrn_reflns_theta_min 2.277
_diffrn_source 'sealed x-ray tube'
_diffrn_standards_number 0
_exptl_absorpt_coefficient_mu 18.535
_exptl_absorpt_correction_T_max 1
_exptl_absorpt_correction_T_min 1
_exptl_absorpt_correction_type numerical
_exptl_absorpt_process_details 'NUMABS (Rigaku, 1999)'
_exptl_crystal_colour yellow
_exptl_crystal_density_diffrn 4.303
_exptl_crystal_density_method 'not measured'
_exptl_crystal_description prism
_exptl_crystal_F_000 4493
_exptl_crystal_size_max 0.109
_exptl_crystal_size_mid 0.094
_exptl_crystal_size_min 0.091
_refine_diff_density_max 1.248
_refine_diff_density_min -0.709
_refine_diff_density_rms 0.169
_refine_ls_abs_structure_details
;
 Refined as an inversion twin.
;
_refine_ls_abs_structure_Flack 0.15(8)
_refine_ls_extinction_coef 0.00013(3)
_refine_ls_extinction_expression Fc^*^=kFc[1+0.001xFc^2^\l^3^/sin(2\q)]^-1/4^
_refine_ls_extinction_method 'SHELXL-2018/3 (Sheldrick 2018)'
_refine_ls_goodness_of_fit_ref 1.272
_refine_ls_hydrogen_treatment undef
_refine_ls_matrix_type full
_refine_ls_number_constraints 0
_refine_ls_number_parameters 37
_refine_ls_number_reflns 377
_refine_ls_number_restraints 0
_refine_ls_restrained_S_all 1.272
_refine_ls_R_factor_all 0.0317
_refine_ls_R_factor_gt 0.0317
_refine_ls_shift/su_max 0
_refine_ls_shift/su_mean 0
_refine_ls_structure_factor_coef Fsqd
_refine_ls_weighting_details 'w=1/[\s^2^(Fo^2^)+(0.0214P)^2^+160.8083P] where P=(Fo^2^+2Fc^2^)/3'
_refine_ls_weighting_scheme calc
_refine_ls_wR_factor_gt 0.0795
_refine_ls_wR_factor_ref 0.0795
_reflns_Friedel_coverage 0.423
_reflns_Friedel_fraction_full 1
_reflns_Friedel_fraction_max 1
_reflns_number_gt 377
_reflns_number_total 377
_reflns_threshold_expression 'I > 2\s(I)'
_cod_data_source_file d5ra00377f2.cif
_cod_data_source_block shelx
_cod_original_cell_volume 3716.2(11)
_cod_database_code 7250225
_shelx_estimated_absorpt_t_min 0.237
_shelx_estimated_absorpt_t_max 0.283
_shelx_shelxl_version_number 2018/3

loop_
_symmetry_equiv_pos_as_xyz
'x, y, z'
'-x, -y, z'
'-x, y, -z'
'x, -y, -z'
'z, x, y'
'z, -x, -y'
'-z, -x, y'
'-z, x, -y'
'y, z, x'
'-y, z, -x'
'y, -z, -x'
'-y, -z, x'
'y, x, -z'
'-y, -x, -z'
'y, -x, z'
'-y, x, z'
'x, z, -y'
'-x, z, y'
'-x, -z, -y'
'x, -z, y'
'z, y, -x'
'z, -y, x'
'-z, y, x'
'-z, -y, -x'
'x, y+1/2, z+1/2'
'-x, -y+1/2, z+1/2'
'-x, y+1/2, -z+1/2'
'x, -y+1/2, -z+1/2'
'z, x+1/2, y+1/2'
'z, -x+1/2, -y+1/2'
'-z, -x+1/2, y+1/2'
'-z, x+1/2, -y+1/2'
'y, z+1/2, x+1/2'
'-y, z+1/2, -x+1/2'
'y, -z+1/2, -x+1/2'
'-y, -z+1/2, x+1/2'
'y, x+1/2, -z+1/2'
'-y, -x+1/2, -z+1/2'
'y, -x+1/2, z+1/2'
'-y, x+1/2, z+1/2'
'x, z+1/2, -y+1/2'
'-x, z+1/2, y+1/2'
'-x, -z+1/2, -y+1/2'
'x, -z+1/2, y+1/2'
'z, y+1/2, -x+1/2'
'z, -y+1/2, x+1/2'
'-z, y+1/2, x+1/2'
'-z, -y+1/2, -x+1/2'
'x+1/2, y, z+1/2'
'-x+1/2, -y, z+1/2'
'-x+1/2, y, -z+1/2'
'x+1/2, -y, -z+1/2'
'z+1/2, x, y+1/2'
'z+1/2, -x, -y+1/2'
'-z+1/2, -x, y+1/2'
'-z+1/2, x, -y+1/2'
'y+1/2, z, x+1/2'
'-y+1/2, z, -x+1/2'
'y+1/2, -z, -x+1/2'
'-y+1/2, -z, x+1/2'
'y+1/2, x, -z+1/2'
'-y+1/2, -x, -z+1/2'
'y+1/2, -x, z+1/2'
'-y+1/2, x, z+1/2'
'x+1/2, z, -y+1/2'
'-x+1/2, z, y+1/2'
'-x+1/2, -z, -y+1/2'
'x+1/2, -z, y+1/2'
'z+1/2, y, -x+1/2'
'z+1/2, -y, x+1/2'
'-z+1/2, y, x+1/2'
'-z+1/2, -y, -x+1/2'
'x+1/2, y+1/2, z'
'-x+1/2, -y+1/2, z'
'-x+1/2, y+1/2, -z'
'x+1/2, -y+1/2, -z'
'z+1/2, x+1/2, y'
'z+1/2, -x+1/2, -y'
'-z+1/2, -x+1/2, y'
'-z+1/2, x+1/2, -y'
'y+1/2, z+1/2, x'
'-y+1/2, z+1/2, -x'
'y+1/2, -z+1/2, -x'
'-y+1/2, -z+1/2, x'
'y+1/2, x+1/2, -z'
'-y+1/2, -x+1/2, -z'
'y+1/2, -x+1/2, z'
'-y+1/2, x+1/2, z'
'x+1/2, z+1/2, -y'
'-x+1/2, z+1/2, y'
'-x+1/2, -z+1/2, -y'
'x+1/2, -z+1/2, y'
'z+1/2, y+1/2, -x'
'z+1/2, -y+1/2, x'
'-z+1/2, y+1/2, x'
'-z+1/2, -y+1/2, -x'

loop_
_atom_site_label
_atom_site_type_symbol
_atom_site_fract_x
_atom_site_fract_y
_atom_site_fract_z
_atom_site_U_iso_or_equiv
_atom_site_adp_type
_atom_site_occupancy
_atom_site_site_symmetry_order
_atom_site_calc_flag
_atom_site_refinement_flags_posn
_atom_site_refinement_flags_adp
_atom_site_refinement_flags_occupancy
_atom_site_disorder_assembly
_atom_site_disorder_group
Sr1 Sr 0.20879(8) 1 0 0.0134(4) Uani 1 4 d S T P . .
Ga1 Ga 0.5 1 0 0.0037(16) Uani 0.20(8) 24 d S T P . .
Mn1 Mn 0.5 1 0 0.0037(16) Uani 0.80(8) 24 d S T P . .
Ga2 Ga 0.17737(17) 0.82263(17) 0.17737(17) 0.0172(9) Uani 0.5 3 d S T P . .
Ga3 Ga 0.25 1 0.25 0.0139(4) Uani 1 4 d S T P . .
Ga4 Ga 0 1 0 0.0136(8) Uani 1 24 d S T P . .
Ca1 Ca 0.38960(8) 0.88960(8) 0.11040(8) 0.0068(5) Uani 1 3 d S T P . .
Ca2 Ca 0.1564(4) 0.8436(4) 0.1564(4) 0.031(2) Uani 0.5 3 d S T P . .
O1 O 0.3746(6) 1 0 0.0077(17) Uani 1 4 d S T P . .
O2 O 0.25 0.75 0.25 0.027(4) Uani 1 12 d S T P . .
O3 O 0.2509(6) 0.9334(6) 0.1513(4) 0.033(2) Uani 1 1 d . . . . .
O4 O 0.0681(6) 0.9319(6) 0.0681(6) 0.017(4) Uani 0.5 3 d S T P . .

loop_
_atom_site_aniso_label
_atom_site_aniso_U_11
_atom_site_aniso_U_22
_atom_site_aniso_U_33
_atom_site_aniso_U_23
_atom_site_aniso_U_13
_atom_site_aniso_U_12
Sr1 0.0153(7) 0.0124(5) 0.0124(5) 0 0 0
Ga1 0.0037(16) 0.0037(16) 0.0037(16) 0 0 0
Mn1 0.0037(16) 0.0037(16) 0.0037(16) 0 0 0
Ga2 0.0172(9) 0.0172(9) 0.0172(9) -0.0036(10) 0.0036(10) -0.0036(10)
Ga3 0.0114(5) 0.0190(8) 0.0114(5) 0 0.0029(5) 0
Ga4 0.0136(8) 0.0136(8) 0.0136(8) 0 0 0
Ca1 0.0068(5) 0.0068(5) 0.0068(5) 0.0015(4) 0.0015(4) -0.0015(4)
Ca2 0.031(2) 0.031(2) 0.031(2) -0.009(2) 0.009(2) -0.009(2)
O1 0.004(4) 0.010(3) 0.010(3) 0 0 0
O2 0.027(4) 0.027(4) 0.027(4) 0 0 0
O3 0.042(5) 0.048(5) 0.009(3) -0.003(3) -0.001(3) 0.037(4)
O4 0.017(4) 0.017(4) 0.017(4) 0.005(4) -0.005(4) 0.005(4)

loop_
_atom_type_symbol
_atom_type_description
_atom_type_scat_dispersion_real
_atom_type_scat_dispersion_imag
_atom_type_scat_source
Ca Ca 0.2262 0.3064 'International Tables Vol C Tables 4.2.6.8 and 6.1.1.4'
Ga Ga 0.2307 1.6083 'International Tables Vol C Tables 4.2.6.8 and 6.1.1.4'
Mn Mn 0.3368 0.7283 'International Tables Vol C Tables 4.2.6.8 and 6.1.1.4'
O O 0.0106 0.006 'International Tables Vol C Tables 4.2.6.8 and 6.1.1.4'
Sr Sr -1.5307 3.2498 'International Tables Vol C Tables 4.2.6.8 and 6.1.1.4'

loop_
_geom_angle_atom_site_label_1
_geom_angle_atom_site_label_2
_geom_angle_atom_site_label_3
_geom_angle
_geom_angle_site_symmetry_1
_geom_angle_site_symmetry_3
_geom_angle_publ_flag
O1 Sr1 O4 145.6(4) . 14_665 ?
O1 Sr1 O4 145.6(4) . . ?
O4 Sr1 O4 47.1(5) 14_665 . ?
O1 Sr1 O4 145.6(4) . 4_575 ?
O4 Sr1 O4 47.1(5) 14_665 4_575 ?
O4 Sr1 O4 68.8(7) . 4_575 ?
O1 Sr1 O4 145.6(4) . 16_665 ?
O4 Sr1 O4 68.8(7) 14_665 16_665 ?
O4 Sr1 O4 47.1(5) . 16_665 ?
O4 Sr1 O4 47.1(5) 4_575 16_665 ?
O1 Sr1 O3 75.7(2) . 17_566 ?
O4 Sr1 O3 135.6(4) 14_665 17_566 ?
O4 Sr1 O3 113.7(2) . 17_566 ?
O4 Sr1 O3 90.3(2) 4_575 17_566 ?
O4 Sr1 O3 72.1(4) 16_665 17_566 ?
O1 Sr1 O3 75.7(2) . 20_564 ?
O4 Sr1 O3 72.1(4) 14_665 20_564 ?
O4 Sr1 O3 90.3(2) . 20_564 ?
O4 Sr1 O3 113.7(2) 4_575 20_564 ?
O4 Sr1 O3 135.6(4) 16_665 20_564 ?
O3 Sr1 O3 151.4(4) 17_566 20_564 ?
O1 Sr1 O3 75.7(2) . 4_575 ?
O4 Sr1 O3 90.3(2) 14_665 4_575 ?
O4 Sr1 O3 135.6(4) . 4_575 ?
O4 Sr1 O3 72.1(4) 4_575 4_575 ?
O4 Sr1 O3 113.7(2) 16_665 4_575 ?
O3 Sr1 O3 86.50(10) 17_566 4_575 ?
O3 Sr1 O3 86.50(10) 20_564 4_575 ?
O1 Sr1 O3 75.7(2) . . ?
O4 Sr1 O3 113.7(2) 14_665 . ?
O4 Sr1 O3 72.1(4) . . ?
O4 Sr1 O3 135.6(4) 4_575 . ?
O4 Sr1 O3 90.3(2) 16_665 . ?
O3 Sr1 O3 86.50(10) 17_566 . ?
O3 Sr1 O3 86.50(10) 20_564 . ?
O3 Sr1 O3 151.4(4) 4_575 . ?
O1 Sr1 Ga4 180 . . ?
O4 Sr1 Ga4 34.4(4) 14_665 . ?
O4 Sr1 Ga4 34.4(4) . . ?
O4 Sr1 Ga4 34.4(4) 4_575 . ?
O4 Sr1 Ga4 34.4(4) 16_665 . ?
O3 Sr1 Ga4 104.3(2) 17_566 . ?
O3 Sr1 Ga4 104.3(2) 20_564 . ?
O3 Sr1 Ga4 104.3(2) 4_575 . ?
O3 Sr1 Ga4 104.3(2) . . ?
O1 Sr1 Ca2 103.33(14) . 14_665 ?
O4 Sr1 Ca2 42.3(4) 14_665 14_665 ?
O4 Sr1 Ca2 79.03(13) . 14_665 ?
O4 Sr1 Ca2 79.03(13) 4_575 14_665 ?
O4 Sr1 Ca2 111.1(4) 16_665 14_665 ?
O3 Sr1 Ca2 159.37(18) 17_566 14_665 ?
O3 Sr1 Ca2 34.7(3) 20_564 14_665 ?
O3 Sr1 Ca2 73.47(17) 4_575 14_665 ?
O3 Sr1 Ca2 113.48(19) . 14_665 ?
Ga4 Sr1 Ca2 76.67(14) . 14_665 ?
O1 Sr1 Ca2 103.33(14) . 16_665 ?
O4 Sr1 Ca2 111.1(4) 14_665 16_665 ?
O4 Sr1 Ca2 79.03(13) . 16_665 ?
O4 Sr1 Ca2 79.03(13) 4_575 16_665 ?
O4 Sr1 Ca2 42.3(4) 16_665 16_665 ?
O3 Sr1 Ca2 34.7(3) 17_566 16_665 ?
O3 Sr1 Ca2 159.37(18) 20_564 16_665 ?
O3 Sr1 Ca2 113.48(19) 4_575 16_665 ?
O3 Sr1 Ca2 73.47(17) . 16_665 ?
Ga4 Sr1 Ca2 76.67(14) . 16_665 ?
Ca2 Sr1 Ca2 153.3(3) 14_665 16_665 ?
O1 Ga1 O1 180 58_665 57_464 ?
O1 Ga1 O1 90 58_665 78_566 ?
O1 Ga1 O1 90 57_464 78_566 ?
O1 Ga1 O1 90 58_665 77_554 ?
O1 Ga1 O1 90 57_464 77_554 ?
O1 Ga1 O1 180 78_566 77_554 ?
O1 Ga1 O1 90.000(2) 58_665 2_675 ?
O1 Ga1 O1 90 57_464 2_675 ?
O1 Ga1 O1 90.000(2) 78_566 2_675 ?
O1 Ga1 O1 90 77_554 2_675 ?
O1 Ga1 O1 90 58_665 . ?
O1 Ga1 O1 90.000(2) 57_464 . ?
O1 Ga1 O1 90 78_566 . ?
O1 Ga1 O1 90.000(2) 77_554 . ?
O1 Ga1 O1 180 2_675 . ?
O1 Ga1 Ca1 125.2640(10) 58_665 85_455 ?
O1 Ga1 Ca1 54.7360(10) 57_464 85_455 ?
O1 Ga1 Ca1 125.2640(10) 78_566 85_455 ?
O1 Ga1 Ca1 54.7360(10) 77_554 85_455 ?
O1 Ga1 Ca1 125.3 2_675 85_455 ?
O1 Ga1 Ca1 54.7 . 85_455 ?
O1 Ga1 Ca1 54.7360(10) 58_665 2_675 ?
O1 Ga1 Ca1 125.3 57_464 2_675 ?
O1 Ga1 Ca1 54.7360(10) 78_566 2_675 ?
O1 Ga1 Ca1 125.2640(10) 77_554 2_675 ?
O1 Ga1 Ca1 54.7 2_675 2_675 ?
O1 Ga1 Ca1 125.3 . 2_675 ?
Ca1 Ga1 Ca1 180 85_455 2_675 ?
O1 Ga1 Ca1 54.7360(10) 58_665 . ?
O1 Ga1 Ca1 125.2640(10) 57_464 . ?
O1 Ga1 Ca1 125.2640(10) 78_566 . ?
O1 Ga1 Ca1 54.7360(10) 77_554 . ?
O1 Ga1 Ca1 125.3 2_675 . ?
O1 Ga1 Ca1 54.7 . . ?
Ca1 Ga1 Ca1 70.5 85_455 . ?
Ca1 Ga1 Ca1 109.5 2_675 . ?
O1 Ga1 Ca1 54.7360(10) 58_665 88_655 ?
O1 Ga1 Ca1 125.2640(10) 57_464 88_655 ?
O1 Ga1 Ca1 125.2640(10) 78_566 88_655 ?
O1 Ga1 Ca1 54.7360(10) 77_554 88_655 ?
O1 Ga1 Ca1 54.7 2_675 88_655 ?
O1 Ga1 Ca1 125.3 . 88_655 ?
Ca1 Ga1 Ca1 109.5 85_455 88_655 ?
Ca1 Ga1 Ca1 70.5 2_675 88_655 ?
Ca1 Ga1 Ca1 70.5 . 88_655 ?
O1 Ga1 Ca1 125.2640(10) 58_665 4_575 ?
O1 Ga1 Ca1 54.7360(10) 57_464 4_575 ?
O1 Ga1 Ca1 54.7360(10) 78_566 4_575 ?
O1 Ga1 Ca1 125.2640(10) 77_554 4_575 ?
O1 Ga1 Ca1 125.3 2_675 4_575 ?
O1 Ga1 Ca1 54.7 . 4_575 ?
Ca1 Ga1 Ca1 70.5 85_455 4_575 ?
Ca1 Ga1 Ca1 109.5 2_675 4_575 ?
Ca1 Ga1 Ca1 109.4710(10) . 4_575 ?
Ca1 Ga1 Ca1 180 88_655 4_575 ?
O1 Ga1 Ca1 125.2640(10) 58_665 3_655 ?
O1 Ga1 Ca1 54.7360(10) 57_464 3_655 ?
O1 Ga1 Ca1 125.2640(10) 78_566 3_655 ?
O1 Ga1 Ca1 54.7 77_554 3_655 ?
O1 Ga1 Ca1 54.7 2_675 3_655 ?
O1 Ga1 Ca1 125.3 . 3_655 ?
Ca1 Ga1 Ca1 70.5 85_455 3_655 ?
Ca1 Ga1 Ca1 109.5 2_675 3_655 ?
Ca1 Ga1 Ca1 109.5 . 3_655 ?
Ca1 Ga1 Ca1 70.5 88_655 3_655 ?
Ca1 Ga1 Ca1 109.5 4_575 3_655 ?
O1 Mn1 O1 180 58_665 57_464 ?
O1 Mn1 O1 90 58_665 78_566 ?
O1 Mn1 O1 90 57_464 78_566 ?
O1 Mn1 O1 90 58_665 77_554 ?
O1 Mn1 O1 90 57_464 77_554 ?
O1 Mn1 O1 180 78_566 77_554 ?
O1 Mn1 O1 90.000(2) 58_665 2_675 ?
O1 Mn1 O1 90 57_464 2_675 ?
O1 Mn1 O1 90.000(2) 78_566 2_675 ?
O1 Mn1 O1 90 77_554 2_675 ?
O1 Mn1 O1 90 58_665 . ?
O1 Mn1 O1 90.000(2) 57_464 . ?
O1 Mn1 O1 90 78_566 . ?
O1 Mn1 O1 90.000(2) 77_554 . ?
O1 Mn1 O1 180 2_675 . ?
O1 Mn1 Ca1 125.2640(10) 58_665 85_455 ?
O1 Mn1 Ca1 54.7360(10) 57_464 85_455 ?
O1 Mn1 Ca1 125.2640(10) 78_566 85_455 ?
O1 Mn1 Ca1 54.7360(10) 77_554 85_455 ?
O1 Mn1 Ca1 125.3 2_675 85_455 ?
O1 Mn1 Ca1 54.7 . 85_455 ?
O1 Mn1 Ca1 54.7360(10) 58_665 2_675 ?
O1 Mn1 Ca1 125.3 57_464 2_675 ?
O1 Mn1 Ca1 54.7360(10) 78_566 2_675 ?
O1 Mn1 Ca1 125.2640(10) 77_554 2_675 ?
O1 Mn1 Ca1 54.7 2_675 2_675 ?
O1 Mn1 Ca1 125.3 . 2_675 ?
Ca1 Mn1 Ca1 180 85_455 2_675 ?
O1 Mn1 Ca1 54.7360(10) 58_665 . ?
O1 Mn1 Ca1 125.2640(10) 57_464 . ?
O1 Mn1 Ca1 125.2640(10) 78_566 . ?
O1 Mn1 Ca1 54.7360(10) 77_554 . ?
O1 Mn1 Ca1 125.3 2_675 . ?
O1 Mn1 Ca1 54.7 . . ?
Ca1 Mn1 Ca1 70.5 85_455 . ?
Ca1 Mn1 Ca1 109.5 2_675 . ?
O1 Mn1 Ca1 54.7360(10) 58_665 88_655 ?
O1 Mn1 Ca1 125.2640(10) 57_464 88_655 ?
O1 Mn1 Ca1 125.2640(10) 78_566 88_655 ?
O1 Mn1 Ca1 54.7360(10) 77_554 88_655 ?
O1 Mn1 Ca1 54.7 2_675 88_655 ?
O1 Mn1 Ca1 125.3 . 88_655 ?
Ca1 Mn1 Ca1 109.5 85_455 88_655 ?
Ca1 Mn1 Ca1 70.5 2_675 88_655 ?
Ca1 Mn1 Ca1 70.5 . 88_655 ?
O1 Mn1 Ca1 125.2640(10) 58_665 4_575 ?
O1 Mn1 Ca1 54.7360(10) 57_464 4_575 ?
O1 Mn1 Ca1 54.7360(10) 78_566 4_575 ?
O1 Mn1 Ca1 125.2640(10) 77_554 4_575 ?
O1 Mn1 Ca1 125.3 2_675 4_575 ?
O1 Mn1 Ca1 54.7 . 4_575 ?
Ca1 Mn1 Ca1 70.5 85_455 4_575 ?
Ca1 Mn1 Ca1 109.5 2_675 4_575 ?
Ca1 Mn1 Ca1 109.4710(10) . 4_575 ?
Ca1 Mn1 Ca1 180 88_655 4_575 ?
O1 Mn1 Ca1 125.2640(10) 58_665 3_655 ?
O1 Mn1 Ca1 54.7360(10) 57_464 3_655 ?
O1 Mn1 Ca1 125.2640(10) 78_566 3_655 ?
O1 Mn1 Ca1 54.7 77_554 3_655 ?
O1 Mn1 Ca1 54.7 2_675 3_655 ?
O1 Mn1 Ca1 125.3 . 3_655 ?
Ca1 Mn1 Ca1 70.5 85_455 3_655 ?
Ca1 Mn1 Ca1 109.5 2_675 3_655 ?
Ca1 Mn1 Ca1 109.5 . 3_655 ?
Ca1 Mn1 Ca1 70.5 88_655 3_655 ?
Ca1 Mn1 Ca1 109.5 4_575 3_655 ?
O2 Ga2 O3 105.6(2) . . ?
O2 Ga2 O3 105.6(2) . 6_566 ?
O3 Ga2 O3 113.03(19) . 6_566 ?
O2 Ga2 O3 105.6(2) . 12_665 ?
O3 Ga2 O3 113.03(19) . 12_665 ?
O3 Ga2 O3 113.03(19) 6_566 12_665 ?
O2 Ga2 Ca1 78.78(7) . 74_565 ?
O3 Ga2 Ca1 147.95(18) . 74_565 ?
O3 Ga2 Ca1 38.1(2) 6_566 74_565 ?
O3 Ga2 Ca1 95.53(19) 12_665 74_565 ?
O2 Ga2 Ca1 78.78(7) . . ?
O3 Ga2 Ca1 38.1(2) . . ?
O3 Ga2 Ca1 95.53(19) 6_566 . ?
O3 Ga2 Ca1 147.95(19) 12_665 . ?
Ca1 Ga2 Ca1 116.31(5) 74_565 . ?
O2 Ga2 Ca1 78.78(7) . 51 ?
O3 Ga2 Ca1 95.53(18) . 51 ?
O3 Ga2 Ca1 147.95(19) 6_566 51 ?
O3 Ga2 Ca1 38.1(2) 12_665 51 ?
Ca1 Ga2 Ca1 116.31(5) 74_565 51 ?
Ca1 Ga2 Ca1 116.31(5) . 51 ?
O2 Ga2 Ca2 40.37(7) . 51 ?
O3 Ga2 Ca2 71.3(2) . 51 ?
O3 Ga2 Ca2 139.4(2) 6_566 51 ?
O3 Ga2 Ca2 100.1(2) 12_665 51 ?
Ca1 Ga2 Ca2 119.15(10) 74_565 51 ?
Ca1 Ga2 Ca2 62.24(6) . 51 ?
Ca1 Ga2 Ca2 62.24(6) 51 51 ?
O2 Ga2 Ca2 40.37(7) . 74_565 ?
O3 Ga2 Ca2 100.1(2) . 74_565 ?
O3 Ga2 Ca2 71.3(2) 6_566 74_565 ?
O3 Ga2 Ca2 139.4(2) 12_665 74_565 ?
Ca1 Ga2 Ca2 62.24(6) 74_565 74_565 ?
Ca1 Ga2 Ca2 62.23(6) . 74_565 ?
Ca1 Ga2 Ca2 119.15(10) 51 74_565 ?
Ca2 Ga2 Ca2 68.24(12) 51 74_565 ?
O2 Ga2 Ca2 40.37(7) . 28_565 ?
O3 Ga2 Ca2 139.4(2) . 28_565 ?
O3 Ga2 Ca2 100.1(2) 6_566 28_565 ?
O3 Ga2 Ca2 71.3(2) 12_665 28_565 ?
Ca1 Ga2 Ca2 62.24(6) 74_565 28_565 ?
Ca1 Ga2 Ca2 119.15(10) . 28_565 ?
Ca1 Ga2 Ca2 62.23(6) 51 28_565 ?
Ca2 Ga2 Ca2 68.24(12) 51 28_565 ?
Ca2 Ga2 Ca2 68.24(12) 74_565 28_565 ?
O3 Ga3 O3 107.5(6) . 72_575 ?
O3 Ga3 O3 109.0(5) . 22_575 ?
O3 Ga3 O3 111.9(5) 72_575 22_575 ?
O3 Ga3 O3 111.9(5) . 51 ?
O3 Ga3 O3 109.0(5) 72_575 51 ?
O3 Ga3 O3 107.5(6) 22_575 51 ?
O3 Ga3 Ca2 36.7(3) . . ?
O3 Ga3 Ca2 143.3(3) 72_575 . ?
O3 Ga3 Ca2 93.0(3) 22_575 . ?
O3 Ga3 Ca2 87.0(3) 51 . ?
O3 Ga3 Ca2 143.3(3) . 61_465 ?
O3 Ga3 Ca2 36.7(3) 72_575 61_465 ?
O3 Ga3 Ca2 87.0(3) 22_575 61_465 ?
O3 Ga3 Ca2 93.0(3) 51 61_465 ?
Ca2 Ga3 Ca2 180.0(2) . 61_465 ?
O3 Ga3 Ca2 93.0(3) . 16_665 ?
O3 Ga3 Ca2 87.0(3) 72_575 16_665 ?
O3 Ga3 Ca2 36.7(3) 22_575 16_665 ?
O3 Ga3 Ca2 143.3(3) 51 16_665 ?
Ca2 Ga3 Ca2 99.5(4) . 16_665 ?
Ca2 Ga3 Ca2 80.5(4) 61_465 16_665 ?
O3 Ga3 Ca2 87.0(3) . 51 ?
O3 Ga3 Ca2 93.0(3) 72_575 51 ?
O3 Ga3 Ca2 143.3(3) 22_575 51 ?
O3 Ga3 Ca2 36.7(3) 51 51 ?
Ca2 Ga3 Ca2 80.5(4) . 51 ?
Ca2 Ga3 Ca2 99.5(4) 61_465 51 ?
Ca2 Ga3 Ca2 180 16_665 51 ?
O3 Ga3 Ca1 104.1(3) . 51 ?
O3 Ga3 Ca1 142.1(3) 72_575 51 ?
O3 Ga3 Ca1 75.9(3) 22_575 51 ?
O3 Ga3 Ca1 37.9(3) 51 51 ?
Ca2 Ga3 Ca1 68.13(7) . 51 ?
Ca2 Ga3 Ca1 111.87(7) 61_465 51 ?
Ca2 Ga3 Ca1 111.87(7) 16_665 51 ?
Ca2 Ga3 Ca1 68.13(7) 51 51 ?
O3 Ga3 Ca1 75.9(3) . 87_465 ?
O3 Ga3 Ca1 37.9(3) 72_575 87_465 ?
O3 Ga3 Ca1 104.1(3) 22_575 87_465 ?
O3 Ga3 Ca1 142.1(3) 51 87_465 ?
Ca2 Ga3 Ca1 111.87(7) . 87_465 ?
Ca2 Ga3 Ca1 68.13(7) 61_465 87_465 ?
Ca2 Ga3 Ca1 68.13(7) 16_665 87_465 ?
Ca2 Ga3 Ca1 111.87(7) 51 87_465 ?
Ca1 Ga3 Ca1 180.00(4) 51 87_465 ?
O3 Ga3 Ca1 142.1(3) . 38_665 ?
O3 Ga3 Ca1 104.1(3) 72_575 38_665 ?
O3 Ga3 Ca1 37.9(3) 22_575 38_665 ?
O3 Ga3 Ca1 75.9(3) 51 38_665 ?
Ca2 Ga3 Ca1 111.87(7) . 38_665 ?
Ca2 Ga3 Ca1 68.13(7) 61_465 38_665 ?
Ca2 Ga3 Ca1 68.13(7) 16_665 38_665 ?
Ca2 Ga3 Ca1 111.87(7) 51 38_665 ?
Ca1 Ga3 Ca1 58.43(6) 51 38_665 ?
Ca1 Ga3 Ca1 121.57(6) 87_465 38_665 ?
O3 Ga3 Ca1 37.9(3) . . ?
O3 Ga3 Ca1 75.9(3) 72_575 . ?
O3 Ga3 Ca1 142.1(3) 22_575 . ?
O3 Ga3 Ca1 104.1(3) 51 . ?
Ca2 Ga3 Ca1 68.13(7) . . ?
Ca2 Ga3 Ca1 111.87(7) 61_465 . ?
Ca2 Ga3 Ca1 111.87(7) 16_665 . ?
Ca2 Ga3 Ca1 68.13(7) 51 . ?
Ca1 Ga3 Ca1 121.57(6) 51 . ?
Ca1 Ga3 Ca1 58.43(6) 87_465 . ?
Ca1 Ga3 Ca1 180 38_665 . ?
O4 Ga4 O4 180 16_665 3 ?
O4 Ga4 O4 109.5 16_665 15_465 ?
O4 Ga4 O4 70.529(3) 3 15_465 ?
O4 Ga4 O4 109.471(4) 16_665 14_665 ?
O4 Ga4 O4 70.5 3 14_665 ?
O4 Ga4 O4 109.4710(10) 15_465 14_665 ?
O4 Ga4 O4 109.4710(10) 16_665 13_465 ?
O4 Ga4 O4 70.529(3) 3 13_465 ?
O4 Ga4 O4 109.4710(10) 15_465 13_465 ?
O4 Ga4 O4 109.4710(10) 14_665 13_465 ?
O4 Ga4 O4 70.5 16_665 4_575 ?
O4 Ga4 O4 109.4710(10) 3 4_575 ?
O4 Ga4 O4 180 15_465 4_575 ?
O4 Ga4 O4 70.5 14_665 4_575 ?
O4 Ga4 O4 70.5290(10) 13_465 4_575 ?
O4 Ga4 O4 70.529(2) 16_665 2_575 ?
O4 Ga4 O4 109.4710(10) 3 2_575 ?
O4 Ga4 O4 70.529(2) 15_465 2_575 ?
O4 Ga4 O4 180 14_665 2_575 ?
O4 Ga4 O4 70.529(3) 13_465 2_575 ?
O4 Ga4 O4 109.4710(10) 4_575 2_575 ?
O4 Ga4 O4 70.5 16_665 . ?
O4 Ga4 O4 109.4710(10) 3 . ?
O4 Ga4 O4 70.5 15_465 . ?
O4 Ga4 O4 70.5 14_665 . ?
O4 Ga4 O4 180 13_465 . ?
O4 Ga4 O4 109.471(4) 4_575 . ?
O4 Ga4 O4 109.4710(10) 2_575 . ?
O4 Ga4 Sr1 125.2640(10) 16_665 2_575 ?
O4 Ga4 Sr1 54.7 3 2_575 ?
O4 Ga4 Sr1 54.7 15_465 2_575 ?
O4 Ga4 Sr1 125.2640(10) 14_665 2_575 ?
O4 Ga4 Sr1 54.7360(10) 13_465 2_575 ?
O4 Ga4 Sr1 125.2640(10) 4_575 2_575 ?
O4 Ga4 Sr1 54.7360(10) 2_575 2_575 ?
O4 Ga4 Sr1 125.2640(10) . 2_575 ?
O4 Ga4 Sr1 125.3 16_665 10_665 ?
O4 Ga4 Sr1 54.7360(10) 3 10_665 ?
O4 Ga4 Sr1 125.2640(10) 15_465 10_665 ?
O4 Ga4 Sr1 54.7 14_665 10_665 ?
O4 Ga4 Sr1 54.7360(10) 13_465 10_665 ?
O4 Ga4 Sr1 54.7 4_575 10_665 ?
O4 Ga4 Sr1 125.2640(10) 2_575 10_665 ?
O4 Ga4 Sr1 125.3 . 10_665 ?
Sr1 Ga4 Sr1 90 2_575 10_665 ?
O4 Ga4 Sr1 54.7 16_665 9_465 ?
O4 Ga4 Sr1 125.3 3 9_465 ?
O4 Ga4 Sr1 54.7360(10) 15_465 9_465 ?
O4 Ga4 Sr1 125.3 14_665 9_465 ?
O4 Ga4 Sr1 125.2640(10) 13_465 9_465 ?
O4 Ga4 Sr1 125.3 4_575 9_465 ?
O4 Ga4 Sr1 54.7360(10) 2_575 9_465 ?
O4 Ga4 Sr1 54.7 . 9_465 ?
Sr1 Ga4 Sr1 90 2_575 9_465 ?
Sr1 Ga4 Sr1 180 10_665 9_465 ?
O4 Ga4 Sr1 125.2640(10) 16_665 6_566 ?
O4 Ga4 Sr1 54.7360(10) 3 6_566 ?
O4 Ga4 Sr1 54.7360(10) 15_465 6_566 ?
O4 Ga4 Sr1 54.7 14_665 6_566 ?
O4 Ga4 Sr1 125.2640(10) 13_465 6_566 ?
O4 Ga4 Sr1 125.2640(10) 4_575 6_566 ?
O4 Ga4 Sr1 125.2640(10) 2_575 6_566 ?
O4 Ga4 Sr1 54.7 . 6_566 ?
Sr1 Ga4 Sr1 90 2_575 6_566 ?
Sr1 Ga4 Sr1 90 10_665 6_566 ?
Sr1 Ga4 Sr1 90 9_465 6_566 ?
O3 Ca1 O3 95.5(3) 80_556 59_465 ?
O3 Ca1 O3 95.5(3) 80_556 . ?
O3 Ca1 O3 95.5(3) 59_465 . ?
O3 Ca1 O1 149.8(2) 80_556 58_665 ?
O3 Ca1 O1 84.2(3) 59_465 58_665 ?
O3 Ca1 O1 114.6(2) . 58_665 ?
O3 Ca1 O1 84.2(3) 80_556 77_554 ?
O3 Ca1 O1 114.6(2) 59_465 77_554 ?
O3 Ca1 O1 149.8(2) . 77_554 ?
O1 Ca1 O1 68.8(3) 58_665 77_554 ?
O3 Ca1 O1 114.6(2) 80_556 . ?
O3 Ca1 O1 149.8(2) 59_465 . ?
O3 Ca1 O1 84.2(3) . . ?
O1 Ca1 O1 68.8(3) 58_665 . ?
O1 Ca1 O1 68.8(3) 77_554 . ?
O3 Ca1 Ga1 121.3(2) 80_556 . ?
O3 Ca1 Ga1 121.3(2) 59_465 . ?
O3 Ca1 Ga1 121.3(2) . . ?
O1 Ca1 Ga1 40.7(2) 58_665 . ?
O1 Ca1 Ga1 40.7(2) 77_554 . ?
O1 Ca1 Ga1 40.7(2) . . ?
O3 Ca1 Mn1 121.3(2) 80_556 . ?
O3 Ca1 Mn1 121.3(2) 59_465 . ?
O3 Ca1 Mn1 121.3(2) . . ?
O1 Ca1 Mn1 40.7(2) 58_665 . ?
O1 Ca1 Mn1 40.7(2) 77_554 . ?
O1 Ca1 Mn1 40.7(2) . . ?
Ga1 Ca1 Mn1 0 . . ?
O3 Ca1 Ca1 105.72(17) 80_556 88_655 ?
O3 Ca1 Ca1 73.2(2) 59_465 88_655 ?
O3 Ca1 Ca1 156.6(2) . 88_655 ?
O1 Ca1 Ca1 45.26(2) 58_665 88_655 ?
O1 Ca1 Ca1 45.26(2) 77_554 88_655 ?
O1 Ca1 Ca1 95.5(2) . 88_655 ?
Ga1 Ca1 Ca1 54.7 . 88_655 ?
Mn1 Ca1 Ca1 54.7 . 88_655 ?
O3 Ca1 Ca1 156.6(2) 80_556 87_465 ?
O3 Ca1 Ca1 105.72(17) 59_465 87_465 ?
O3 Ca1 Ca1 73.2(2) . 87_465 ?
O1 Ca1 Ca1 45.26(2) 58_665 87_465 ?
O1 Ca1 Ca1 95.5(2) 77_554 87_465 ?
O1 Ca1 Ca1 45.262(19) . 87_465 ?
Ga1 Ca1 Ca1 54.7 . 87_465 ?
Mn1 Ca1 Ca1 54.7 . 87_465 ?
Ca1 Ca1 Ca1 90 88_655 87_465 ?
O3 Ca1 Ca1 73.2(2) 80_556 85_455 ?
O3 Ca1 Ca1 156.6(2) 59_465 85_455 ?
O3 Ca1 Ca1 105.72(17) . 85_455 ?
O1 Ca1 Ca1 95.5(2) 58_665 85_455 ?
O1 Ca1 Ca1 45.26(2) 77_554 85_455 ?
O1 Ca1 Ca1 45.262(19) . 85_455 ?
Ga1 Ca1 Ca1 54.7 . 85_455 ?
Mn1 Ca1 Ca1 54.7 . 85_455 ?
Ca1 Ca1 Ca1 90 88_655 85_455 ?
Ca1 Ca1 Ca1 90 87_465 85_455 ?
O3 Ca1 Ga3 28.9(2) 80_556 6_566 ?
O3 Ca1 Ga3 117.36(19) 59_465 6_566 ?
O3 Ca1 Ga3 75.2(2) . 6_566 ?
O1 Ca1 Ga3 156.3(2) 58_665 6_566 ?
O1 Ca1 Ga3 91.83(13) 77_554 6_566 ?
O1 Ca1 Ga3 91.82(13) . 6_566 ?
Ga1 Ca1 Ga3 115.52(3) . 6_566 ?
Mn1 Ca1 Ga3 115.52(3) . 6_566 ?
Ca1 Ca1 Ga3 128.109(14) 88_655 6_566 ?
Ca1 Ca1 Ga3 128.109(14) 87_465 6_566 ?
Ca1 Ca1 Ga3 60.78(3) 85_455 6_566 ?
O3 Ca2 O3 119.9990(10) . 12_665 ?
O3 Ca2 O3 120.001(2) . 6_566 ?
O3 Ca2 O3 120.0000(10) 12_665 6_566 ?
O3 Ca2 O4 89.9(4) . . ?
O3 Ca2 O4 89.9(4) 12_665 . ?
O3 Ca2 O4 89.9(4) 6_566 . ?
O3 Ca2 O2 90.1(4) . . ?
O3 Ca2 O2 90.1(4) 12_665 . ?
O3 Ca2 O2 90.1(4) 6_566 . ?
O4 Ca2 O2 180.0(8) . . ?
O3 Ca2 Ga3 33.02(19) . . ?
O3 Ca2 Ga3 87.3(2) 12_665 . ?
O3 Ca2 Ga3 152.3(2) 6_566 . ?
O4 Ca2 Ga3 95.0(2) . . ?
O2 Ca2 Ga3 85.0(2) . . ?
O3 Ca2 Ga3 152.3(2) . 34_655 ?
O3 Ca2 Ga3 33.02(19) 12_665 34_655 ?
O3 Ca2 Ga3 87.3(2) 6_566 34_655 ?
O4 Ca2 Ga3 95.0(2) . 34_655 ?
O2 Ca2 Ga3 85.0(2) . 34_655 ?
Ga3 Ca2 Ga3 119.25(6) . 34_655 ?
O3 Ca2 Ga3 87.3(2) . 6_566 ?
O3 Ca2 Ga3 152.3(2) 12_665 6_566 ?
O3 Ca2 Ga3 33.02(19) 6_566 6_566 ?
O4 Ca2 Ga3 95.0(2) . 6_566 ?
O2 Ca2 Ga3 85.0(2) . 6_566 ?
Ga3 Ca2 Ga3 119.25(6) . 6_566 ?
Ga3 Ca2 Ga3 119.25(6) 34_655 6_566 ?
O3 Ca2 Sr1 92.0(3) . 9_465 ?
O3 Ca2 Sr1 48.2(3) 12_665 9_465 ?
O3 Ca2 Sr1 129.1(4) 6_566 9_465 ?
O4 Ca2 Sr1 48.60(14) . 9_465 ?
O2 Ca2 Sr1 131.40(14) . 9_465 ?
Ga3 Ca2 Sr1 71.57(9) . 9_465 ?
Ga3 Ca2 Sr1 71.57(9) 34_655 9_465 ?
Ga3 Ca2 Sr1 143.6(3) 6_566 9_465 ?
O3 Ca2 Sr1 129.1(4) . 6_566 ?
O3 Ca2 Sr1 92.0(3) 12_665 6_566 ?
O3 Ca2 Sr1 48.2(3) 6_566 6_566 ?
O4 Ca2 Sr1 48.60(14) . 6_566 ?
O2 Ca2 Sr1 131.40(14) . 6_566 ?
Ga3 Ca2 Sr1 143.6(3) . 6_566 ?
Ga3 Ca2 Sr1 71.57(9) 34_655 6_566 ?
Ga3 Ca2 Sr1 71.57(9) 6_566 6_566 ?
Sr1 Ca2 Sr1 81.0(2) 9_465 6_566 ?
O3 Ca2 Sr1 48.2(3) . . ?
O3 Ca2 Sr1 129.1(4) 12_665 . ?
O3 Ca2 Sr1 92.0(3) 6_566 . ?
O4 Ca2 Sr1 48.60(14) . . ?
O2 Ca2 Sr1 131.40(14) . . ?
Ga3 Ca2 Sr1 71.57(9) . . ?
Ga3 Ca2 Sr1 143.6(3) 34_655 . ?
Ga3 Ca2 Sr1 71.57(9) 6_566 . ?
Sr1 Ca2 Sr1 81.0(2) 9_465 . ?
Sr1 Ca2 Sr1 81.0(2) 6_566 . ?
O3 Ca2 Ga2 65.0(3) . 51 ?
O3 Ca2 Ga2 88.7(3) 12_665 51 ?
O3 Ca2 Ga2 116.6(4) 6_566 51 ?
O4 Ca2 Ga2 149.84(7) . 51 ?
O2 Ca2 Ga2 30.16(7) . 51 ?
Ga3 Ca2 Ga2 54.85(15) . 51 ?
Ga3 Ca2 Ga2 100.1(2) 34_655 51 ?
Ga3 Ca2 Ga2 100.1(2) 6_566 51 ?
Sr1 Ca2 Ga2 112.54(8) 9_465 51 ?
Sr1 Ca2 Ga2 161.6(2) 6_566 51 ?
Sr1 Ca2 Ga2 112.54(8) . 51 ?
Mn1 O1 Ga1 0 . . ?
Mn1 O1 Ca1 84.5(2) . 87_465 ?
Ga1 O1 Ca1 84.5(2) . 87_465 ?
Mn1 O1 Ca1 84.5(2) . 85_455 ?
Ga1 O1 Ca1 84.5(2) . 85_455 ?
Ca1 O1 Ca1 169.0(4) 87_465 85_455 ?
Mn1 O1 Ca1 84.5(2) . . ?
Ga1 O1 Ca1 84.5(2) . . ?
Ca1 O1 Ca1 89.48(4) 87_465 . ?
Ca1 O1 Ca1 89.48(4) 85_455 . ?
Mn1 O1 Ca1 84.5(2) . 4_575 ?
Ga1 O1 Ca1 84.5(2) . 4_575 ?
Ca1 O1 Ca1 89.48(4) 87_465 4_575 ?
Ca1 O1 Ca1 89.48(4) 85_455 4_575 ?
Ca1 O1 Ca1 169.0(4) . 4_575 ?
Mn1 O1 Sr1 180 . . ?
Ga1 O1 Sr1 180 . . ?
Ca1 O1 Sr1 95.5(2) 87_465 . ?
Ca1 O1 Sr1 95.5(2) 85_455 . ?
Ca1 O1 Sr1 95.5(2) . . ?
Ca1 O1 Sr1 95.5(2) 4_575 . ?
Ga2 O2 Ga2 109.4710(10) . 51 ?
Ga2 O2 Ga2 109.5 . 28_565 ?
Ga2 O2 Ga2 109.5 51 28_565 ?
Ga2 O2 Ga2 109.5 . 74_565 ?
Ga2 O2 Ga2 109.4710(10) 51 74_565 ?
Ga2 O2 Ga2 109.5 28_565 74_565 ?
Ga2 O2 Ca2 0.00(10) . . ?
Ga2 O2 Ca2 109.4710(10) 51 . ?
Ga2 O2 Ca2 109.4710(10) 28_565 . ?
Ga2 O2 Ca2 109.5 74_565 . ?
Ga2 O2 Ca2 109.4710(10) . 51 ?
Ga2 O2 Ca2 0.00(17) 51 51 ?
Ga2 O2 Ca2 109.4710(10) 28_565 51 ?
Ga2 O2 Ca2 109.4710(10) 74_565 51 ?
Ca2 O2 Ca2 109.4710(10) . 51 ?
Ga2 O2 Ca2 109.4710(10) . 28_565 ?
Ga2 O2 Ca2 109.5 51 28_565 ?
Ga2 O2 Ca2 0.00(10) 28_565 28_565 ?
Ga2 O2 Ca2 109.5 74_565 28_565 ?
Ca2 O2 Ca2 109.4710(10) . 28_565 ?
Ca2 O2 Ca2 109.5 51 28_565 ?
Ga2 O2 Ca2 109.5 . 74_565 ?
Ga2 O2 Ca2 109.4710(10) 51 74_565 ?
Ga2 O2 Ca2 109.5 28_565 74_565 ?
Ga2 O2 Ca2 0.00(17) 74_565 74_565 ?
Ca2 O2 Ca2 109.5 . 74_565 ?
Ca2 O2 Ca2 109.471(2) 51 74_565 ?
Ca2 O2 Ca2 109.5 28_565 74_565 ?
Ga3 O3 Ca2 110.3(4) . . ?
Ga3 O3 Ga2 107.1(4) . . ?
Ca2 O3 Ga2 15.6(3) . . ?
Ga3 O3 Ca1 113.2(4) . . ?
Ca2 O3 Ca1 118.5(4) . . ?
Ga2 O3 Ca1 108.3(3) . . ?
Ga3 O3 Sr1 121.0(4) . . ?
Ca2 O3 Sr1 97.1(4) . . ?
Ga2 O3 Sr1 110.8(4) . . ?
Ca1 O3 Sr1 95.7(3) . . ?
Ga4 O4 Ca2 180.0(13) . . ?
Ga4 O4 Sr1 90.9(4) . 6_566 ?
Ca2 O4 Sr1 89.1(4) . 6_566 ?
Ga4 O4 Sr1 90.9(4) . 9_465 ?
Ca2 O4 Sr1 89.1(4) . 9_465 ?
Sr1 O4 Sr1 119.978(19) 6_566 9_465 ?
Ga4 O4 Sr1 90.9(4) . . ?
Ca2 O4 Sr1 89.1(4) . . ?
Sr1 O4 Sr1 119.978(19) 6_566 . ?
Sr1 O4 Sr1 119.978(19) 9_465 . ?

loop_
_geom_bond_atom_site_label_1
_geom_bond_atom_site_label_2
_geom_bond_distance
_geom_bond_site_symmetry_2
_geom_bond_publ_flag
Sr1 O1 2.568(9) . ?
Sr1 O4 2.6409(11) 14_665 ?
Sr1 O4 2.6409(11) . ?
Sr1 O4 2.6409(12) 4_575 ?
Sr1 O4 2.6409(12) 16_665 ?
Sr1 O3 2.643(7) 17_566 ?
Sr1 O3 2.643(7) 20_564 ?
Sr1 O3 2.643(7) 4_575 ?
Sr1 O3 2.643(7) . ?
Sr1 Ga4 3.2340(14) . ?
Sr1 Ca2 3.520(8) 14_665 ?
Sr1 Ca2 3.520(8) 16_665 ?
Ga1 O1 1.942(9) 58_665 ?
Ga1 O1 1.942(9) 57_464 ?
Ga1 O1 1.942(9) 78_566 ?
Ga1 O1 1.942(9) 77_554 ?
Ga1 O1 1.942(9) 2_675 ?
Ga1 O1 1.942(9) . ?
Ga1 Ca1 2.962(2) 85_455 ?
Ga1 Ca1 2.962(2) 2_675 ?
Ga1 Ca1 2.962(2) . ?
Ga1 Ca1 2.962(2) 88_655 ?
Ga1 Ca1 2.962(2) 4_575 ?
Ga1 Ca1 2.962(2) 3_655 ?
Mn1 O1 1.942(9) 58_665 ?
Mn1 O1 1.942(9) 57_464 ?
Mn1 O1 1.942(9) 78_566 ?
Mn1 O1 1.942(9) 77_554 ?
Mn1 O1 1.942(9) 2_675 ?
Mn1 O1 1.942(9) . ?
Mn1 Ca1 2.962(2) 85_455 ?
Mn1 Ca1 2.962(2) 2_675 ?
Mn1 Ca1 2.962(2) . ?
Mn1 Ca1 2.962(2) 88_655 ?
Mn1 Ca1 2.962(2) 4_575 ?
Mn1 Ca1 2.962(2) 3_655 ?
Ga2 O2 1.949(4) . ?
Ga2 O3 2.098(11) . ?
Ga2 O3 2.098(10) 6_566 ?
Ga2 O3 2.098(11) 12_665 ?
Ga2 Ca1 3.600(2) 74_565 ?
Ga2 Ca1 3.600(2) . ?
Ga2 Ca1 3.600(2) 51 ?
Ga2 Ca2 3.656(12) 51 ?
Ga2 Ca2 3.656(12) 74_565 ?
Ga2 Ca2 3.656(12) 28_565 ?
Ga3 O3 1.844(7) . ?
Ga3 O3 1.844(7) 72_575 ?
Ga3 O3 1.844(7) 22_575 ?
Ga3 O3 1.844(7) 51 ?
Ga3 Ca2 3.1738(11) . ?
Ga3 Ca2 3.1738(11) 61_465 ?
Ga3 Ca2 3.1738(10) 16_665 ?
Ga3 Ca2 3.1738(11) 51 ?
Ga3 Ca1 3.5036(10) 51 ?
Ga3 Ca1 3.5036(10) 87_465 ?
Ga3 Ca1 3.5036(10) 38_665 ?
Ga3 Ca1 3.5036(10) . ?
Ga4 O4 1.828(17) 16_665 ?
Ga4 O4 1.828(17) 3 ?
Ga4 O4 1.828(17) 15_465 ?
Ga4 O4 1.828(17) 14_665 ?
Ga4 O4 1.828(17) 13_465 ?
Ga4 O4 1.828(17) 4_575 ?
Ga4 O4 1.828(17) 2_575 ?
Ga4 O4 1.828(17) . ?
Ca1 O3 2.340(8) 80_556 ?
Ca1 O3 2.340(8) 59_465 ?
Ca1 O3 2.340(8) . ?
Ca1 O1 2.4296(18) 58_665 ?
Ca1 O1 2.4296(18) 77_554 ?
Ca1 O1 2.4296(18) . ?
Ca1 Ca1 3.420(2) 88_655 ?
Ca1 Ca1 3.420(2) 87_465 ?
Ca1 Ca1 3.420(2) 85_455 ?
Ca2 O3 2.021(11) . ?
Ca2 O3 2.021(11) 12_665 ?
Ca2 O3 2.021(11) 6_566 ?
Ca2 O4 2.37(2) . ?
Ca2 O2 2.512(11) . ?
